data_7160901
loop_
_publ_author_name
'Kameshwaran, Chinnagounder'
'Nawaz Khan, Fazlur-Rahman'

_publ_section_title
;
 Ruthenium-Catalyzed Late-Stage C--H Alkenylation of
 N-arylpyridazino[4,5-b] quinolin-1(2H)-ones
;
_journal_name_full 'Organic &amp; Biomolecular Chemistry'
_journal_paper_doi 10.1039/D5OB01511A
_journal_year 2025
_chemical_formula_moiety 'C27 H19 N3 O3'
_chemical_formula_sum 'C27 H19 N3 O3'
_chemical_formula_weight 433.45
_space_group_crystal_system monoclinic
_space_group_IT_number 14
_space_group_name_Hall '-P 2yn'
_space_group_name_H-M_alt 'P 1 21/n 1'
_atom_sites_solution_hydrogens geom
_audit_creation_method SHELXL-2019/1
_audit_update_record
;
2024-11-13 deposited with the CCDC.	2025-11-28 downloaded from the CCDC.
;
_cell_angle_alpha 90
_cell_angle_beta 100.902(2)
_cell_angle_gamma 90
_cell_formula_units_Z 4
_cell_length_a 10.4666(6)
_cell_length_b 13.6900(8)
_cell_length_c 14.9463(9)
_cell_measurement_reflns_used 9576
_cell_measurement_temperature 300(2)
_cell_measurement_theta_max 26.37
_cell_measurement_theta_min 2.48
_cell_volume 2103.0(2)
_computing_cell_refinement 'Bruker APEX4/SAINT'
_computing_data_collection 'Bruker APEX4'
_computing_data_reduction 'Bruker APEX4/SAINT'
_computing_molecular_graphics 'Bruker SHELXTL'
_computing_publication_material 'Bruker SHELXTL'
_computing_structure_refinement 'SHELXL-2019/1 (Sheldrick, 2019)'
_computing_structure_solution 'SHELXL-2019/1 (Sheldrick, 2019)'
_diffrn_ambient_temperature 300(2)
_diffrn_measured_fraction_theta_full 0.998
_diffrn_measured_fraction_theta_max 0.999
_diffrn_measurement_device_type 'Bruker D8 QUEST diffractometer with PHOTON II detector'
_diffrn_measurement_method '\f and \w scans'
_diffrn_radiation_type MoK\a
_diffrn_radiation_wavelength 0.71073
_diffrn_reflns_av_R_equivalents 0.0482
_diffrn_reflns_av_unetI/netI 0.0251
_diffrn_reflns_Laue_measured_fraction_full 0.998
_diffrn_reflns_Laue_measured_fraction_max 0.999
_diffrn_reflns_limit_h_max 13
_diffrn_reflns_limit_h_min -13
_diffrn_reflns_limit_k_max 18
_diffrn_reflns_limit_k_min -18
_diffrn_reflns_limit_l_max 19
_diffrn_reflns_limit_l_min -19
_diffrn_reflns_number 61731
_diffrn_reflns_point_group_measured_fraction_full 0.998
_diffrn_reflns_point_group_measured_fraction_max 0.999
_diffrn_reflns_theta_full 25.242
_diffrn_reflns_theta_max 28.296
_diffrn_reflns_theta_min 2.034
_diffrn_source 'i-mu-s microfocus source'
_exptl_absorpt_coefficient_mu 0.091
_exptl_absorpt_correction_T_max 0.7457
_exptl_absorpt_correction_T_min 0.6974
_exptl_absorpt_correction_type multi-scan
_exptl_absorpt_process_details 'SADABS (BRUKER)'
_exptl_crystal_colour colourless
_exptl_crystal_density_diffrn 1.369
_exptl_crystal_description block
_exptl_crystal_F_000 904
_exptl_crystal_size_max 0.291
_exptl_crystal_size_mid 0.192
_exptl_crystal_size_min 0.135
_refine_diff_density_max 0.175
_refine_diff_density_min -0.197
_refine_diff_density_rms 0.037
_refine_ls_extinction_method none
_refine_ls_goodness_of_fit_ref 1.047
_refine_ls_hydrogen_treatment constr
_refine_ls_matrix_type full
_refine_ls_number_parameters 299
_refine_ls_number_reflns 5213
_refine_ls_number_restraints 0
_refine_ls_restrained_S_all 1.047
_refine_ls_R_factor_all 0.0726
_refine_ls_R_factor_gt 0.0438
_refine_ls_shift/su_max 0.000
_refine_ls_shift/su_mean 0.000
_refine_ls_structure_factor_coef Fsqd
_refine_ls_weighting_details 'w=1/[\s^2^(Fo^2^)+(0.0470P)^2^+0.6559P] where P=(Fo^2^+2Fc^2^)/3'
_refine_ls_weighting_scheme calc
_refine_ls_wR_factor_gt 0.1021
_refine_ls_wR_factor_ref 0.1257
_reflns_Friedel_coverage 0.000
_reflns_number_gt 3664
_reflns_number_total 5213
_reflns_threshold_expression 'I > 2\s(I)'
_cod_data_source_file d5ob01511a2.cif
_cod_data_source_block CY_2_Phma_081124_0m_a
_cod_original_sg_symbol_H-M 'P 21/n'
_cod_database_code 7160901
_shelx_shelxl_version_number 2019/1
_shelx_space_group_comment
;
The symmetry employed for this shelxl refinement is uniquely defined
by the following loop, which should always be used as a source of
symmetry information in preference to the above space-group names.
They are only intended as comments.
;
_shelx_estimated_absorpt_t_min 0.974
_shelx_estimated_absorpt_t_max 0.988

loop_
_space_group_symop_operation_xyz
'x, y, z'
'-x+1/2, y+1/2, -z+1/2'
'-x, -y, -z'
'x-1/2, -y-1/2, z-1/2'

loop_
_atom_site_label
_atom_site_type_symbol
_atom_site_fract_x
_atom_site_fract_y
_atom_site_fract_z
_atom_site_U_iso_or_equiv
_atom_site_adp_type
_atom_site_occupancy
_atom_site_site_symmetry_order
_atom_site_calc_flag
_atom_site_refinement_flags_posn
_atom_site_refinement_flags_adp
_atom_site_refinement_flags_occupancy
_atom_site_disorder_assembly
_atom_site_disorder_group
O1 O 0.35283(14) 0.30319(14) 0.24759(12) 0.0963(5) Uani 1 1 d . . . . .
O2 O 0.66126(10) 0.59428(9) 0.20275(7) 0.0517(3) Uani 1 1 d . . . . .
O3 O 0.56436(13) 0.29095(10) 0.30523(9) 0.0646(3) Uani 1 1 d . . . . .
N1 N 1.06448(11) 0.59439(10) 0.41511(9) 0.0455(3) Uani 1 1 d . . . . .
N2 N 0.83925(11) 0.51475(9) 0.17428(8) 0.0410(3) Uani 1 1 d . . . . .
N3 N 0.97241(12) 0.50262(10) 0.18857(9) 0.0484(3) Uani 1 1 d . . . . .
C1 C 0.87365(14) 0.63724(10) 0.47905(9) 0.0390(3) Uani 1 1 d . . . . .
C2 C 1.01091(14) 0.62753(11) 0.48499(10) 0.0415(3) Uani 1 1 d . . . . .
C3 C 1.09486(16) 0.65213(12) 0.56773(11) 0.0521(4) Uani 1 1 d . . . . .
H3 H 1.184426 0.647212 0.571955 0.063 Uiso 1 1 calc R U . . .
C4 C 1.04648(18) 0.68275(13) 0.64085(11) 0.0573(4) Uani 1 1 d . . . . .
H4 H 1.103135 0.700455 0.694082 0.069 Uiso 1 1 calc R U . . .
C5 C 0.91154(18) 0.68798(13) 0.63697(11) 0.0555(4) Uani 1 1 d . . . . .
H5 H 0.879512 0.706344 0.688435 0.067 Uiso 1 1 calc R U . . .
C6 C 0.82731(16) 0.66636(12) 0.55838(10) 0.0475(4) Uani 1 1 d . . . . .
H6 H 0.738192 0.670721 0.556602 0.057 Uiso 1 1 calc R U . . .
C7 C 0.78998(13) 0.61855(10) 0.39461(9) 0.0363(3) Uani 1 1 d . . . . .
C8 C 0.84700(13) 0.58655(10) 0.32310(9) 0.0366(3) Uani 1 1 d . . . . .
C9 C 0.98360(13) 0.57322(11) 0.33808(10) 0.0400(3) Uani 1 1 d . . . . .
C10 C 0.77217(13) 0.56827(11) 0.23069(10) 0.0386(3) Uani 1 1 d . . . . .
C11 C 1.03816(14) 0.53224(13) 0.26514(11) 0.0492(4) Uani 1 1 d . . . . .
H11 H 1.128247 0.526715 0.274093 0.059 Uiso 1 1 calc R U . . .
C12 C 0.64660(13) 0.63063(11) 0.38662(9) 0.0375(3) Uani 1 1 d . . . . .
C13 C 0.56639(16) 0.55021(13) 0.38353(13) 0.0571(4) Uani 1 1 d . . . . .
H13 H 0.601715 0.487722 0.385749 0.069 Uiso 1 1 calc R U . . .
C14 C 0.43407(17) 0.56203(16) 0.37716(15) 0.0682(5) Uani 1 1 d . . . . .
H14 H 0.380901 0.507389 0.375605 0.082 Uiso 1 1 calc R U . . .
C15 C 0.38027(16) 0.65362(15) 0.37309(12) 0.0602(5) Uani 1 1 d . . . . .
H15 H 0.290917 0.661120 0.368277 0.072 Uiso 1 1 calc R U . . .
C16 C 0.45882(16) 0.73393(14) 0.37616(11) 0.0524(4) Uani 1 1 d . . . . .
H16 H 0.422589 0.796154 0.372982 0.063 Uiso 1 1 calc R U . . .
C17 C 0.59192(15) 0.72300(12) 0.38397(10) 0.0446(3) Uani 1 1 d . . . . .
H17 H 0.644915 0.777922 0.387468 0.054 Uiso 1 1 calc R U . . .
C18 C 0.77354(14) 0.48626(11) 0.08474(10) 0.0404(3) Uani 1 1 d . . . . .
C19 C 0.82235(16) 0.51777(13) 0.00985(11) 0.0507(4) Uani 1 1 d . . . . .
H19 H 0.897216 0.555865 0.017835 0.061 Uiso 1 1 calc R U . . .
C20 C 0.75947(18) 0.49242(14) -0.07679(11) 0.0569(4) Uani 1 1 d . . . . .
H20 H 0.792629 0.512885 -0.127177 0.068 Uiso 1 1 calc R U . . .
C21 C 0.64774(18) 0.43687(13) -0.08875(11) 0.0551(4) Uani 1 1 d . . . . .
H21 H 0.604145 0.421410 -0.147174 0.066 Uiso 1 1 calc R U . . .
C22 C 0.60079(16) 0.40432(12) -0.01405(11) 0.0484(4) Uani 1 1 d . . . . .
H22 H 0.525513 0.366653 -0.022832 0.058 Uiso 1 1 calc R U . . .
C23 C 0.66343(14) 0.42649(11) 0.07453(10) 0.0403(3) Uani 1 1 d . . . . .
C24 C 0.61962(14) 0.38495(11) 0.15383(10) 0.0429(3) Uani 1 1 d . . . . .
H24 H 0.679924 0.383942 0.208201 0.051 Uiso 1 1 calc R U . . .
C25 C 0.50302(16) 0.34869(12) 0.15614(12) 0.0508(4) Uani 1 1 d . . . . .
H25 H 0.442472 0.346287 0.101928 0.061 Uiso 1 1 calc R U . . .
C26 C 0.46377(17) 0.31220(13) 0.23878(13) 0.0557(4) Uani 1 1 d . . . . .
C27 C 0.5323(2) 0.26052(17) 0.39043(14) 0.0801(6) Uani 1 1 d . . . . .
H27A H 0.608342 0.234041 0.428857 0.120 Uiso 1 1 calc R U . . .
H27B H 0.465561 0.211539 0.379342 0.120 Uiso 1 1 calc R U . . .
H27C H 0.501667 0.315691 0.419959 0.120 Uiso 1 1 calc R U . . .

loop_
_atom_site_aniso_label
_atom_site_aniso_U_11
_atom_site_aniso_U_22
_atom_site_aniso_U_33
_atom_site_aniso_U_23
_atom_site_aniso_U_13
_atom_site_aniso_U_12
O1 0.0561(8) 0.1404(15) 0.0963(12) 0.0144(10) 0.0244(8) -0.0289(9)
O2 0.0373(6) 0.0657(7) 0.0486(6) -0.0122(5) -0.0009(5) 0.0123(5)
O3 0.0640(8) 0.0750(9) 0.0580(7) 0.0098(6) 0.0196(6) -0.0018(7)
N1 0.0327(6) 0.0547(8) 0.0475(7) 0.0005(6) 0.0034(5) -0.0048(6)
N2 0.0306(6) 0.0519(7) 0.0408(6) -0.0058(5) 0.0074(5) -0.0007(5)
N3 0.0322(6) 0.0663(9) 0.0479(7) -0.0036(6) 0.0110(5) 0.0010(6)
C1 0.0400(8) 0.0379(7) 0.0382(7) 0.0010(6) 0.0047(6) -0.0026(6)
C2 0.0388(7) 0.0405(8) 0.0425(8) 0.0024(6) 0.0009(6) -0.0043(6)
C3 0.0433(9) 0.0569(10) 0.0505(9) 0.0023(8) -0.0056(7) -0.0041(7)
C4 0.0659(11) 0.0565(10) 0.0420(9) -0.0013(7) -0.0088(8) -0.0024(8)
C5 0.0690(11) 0.0571(10) 0.0381(8) -0.0007(7) 0.0040(8) 0.0054(8)
C6 0.0489(9) 0.0506(9) 0.0420(8) -0.0002(7) 0.0060(7) 0.0018(7)
C7 0.0341(7) 0.0354(7) 0.0391(7) -0.0003(6) 0.0061(6) -0.0028(6)
C8 0.0315(7) 0.0382(7) 0.0399(7) -0.0007(6) 0.0060(5) -0.0026(6)
C9 0.0311(7) 0.0447(8) 0.0438(8) -0.0002(6) 0.0059(6) -0.0039(6)
C10 0.0332(7) 0.0418(8) 0.0407(8) -0.0037(6) 0.0066(6) -0.0014(6)
C11 0.0293(7) 0.0681(11) 0.0508(9) -0.0030(8) 0.0089(6) -0.0002(7)
C12 0.0323(7) 0.0449(8) 0.0355(7) -0.0014(6) 0.0067(5) -0.0015(6)
C13 0.0426(9) 0.0460(9) 0.0821(13) 0.0020(8) 0.0102(8) -0.0050(7)
C14 0.0426(9) 0.0701(13) 0.0913(15) 0.0058(11) 0.0108(9) -0.0169(9)
C15 0.0329(8) 0.0875(14) 0.0604(11) 0.0031(10) 0.0099(7) 0.0024(9)
C16 0.0466(9) 0.0633(11) 0.0478(9) 0.0021(8) 0.0103(7) 0.0151(8)
C17 0.0430(8) 0.0465(9) 0.0458(8) -0.0012(7) 0.0121(6) 0.0002(7)
C18 0.0382(7) 0.0445(8) 0.0387(7) -0.0042(6) 0.0078(6) 0.0035(6)
C19 0.0479(9) 0.0575(10) 0.0492(9) -0.0042(7) 0.0157(7) -0.0032(7)
C20 0.0639(11) 0.0680(11) 0.0418(9) -0.0019(8) 0.0179(8) 0.0033(9)
C21 0.0619(11) 0.0611(11) 0.0404(8) -0.0089(7) 0.0048(7) 0.0053(9)
C22 0.0453(8) 0.0503(9) 0.0477(9) -0.0089(7) 0.0038(7) 0.0008(7)
C23 0.0376(7) 0.0417(8) 0.0415(8) -0.0036(6) 0.0072(6) 0.0057(6)
C24 0.0410(8) 0.0424(8) 0.0447(8) -0.0044(6) 0.0068(6) 0.0000(6)
C25 0.0466(9) 0.0524(9) 0.0529(9) -0.0034(7) 0.0082(7) -0.0052(7)
C26 0.0523(10) 0.0521(10) 0.0644(11) -0.0050(8) 0.0151(8) -0.0122(8)
C27 0.1023(17) 0.0791(14) 0.0640(13) 0.0137(11) 0.0284(12) -0.0097(13)

loop_
_atom_type_symbol
_atom_type_description
_atom_type_scat_dispersion_real
_atom_type_scat_dispersion_imag
_atom_type_scat_source
C C 0.0033 0.0016 'International Tables Vol C Tables 4.2.6.8 and 6.1.1.4'
H H 0.0000 0.0000 'International Tables Vol C Tables 4.2.6.8 and 6.1.1.4'
N N 0.0061 0.0033 'International Tables Vol C Tables 4.2.6.8 and 6.1.1.4'
O O 0.0106 0.0060 'International Tables Vol C Tables 4.2.6.8 and 6.1.1.4'

loop_
_geom_angle_atom_site_label_1
_geom_angle_atom_site_label_2
_geom_angle_atom_site_label_3
_geom_angle
_geom_angle_site_symmetry_1
_geom_angle_site_symmetry_3
_geom_angle_publ_flag
C26 O3 C27 116.00(15) . . ?
C9 N1 C2 116.98(12) . . ?
N3 N2 C10 125.18(12) . . ?
N3 N2 C18 113.75(11) . . ?
C10 N2 C18 119.72(11) . . ?
C11 N3 N2 117.09(12) . . ?
C7 C1 C6 122.91(13) . . ?
C7 C1 C2 118.90(13) . . ?
C6 C1 C2 118.19(13) . . ?
N1 C2 C3 118.33(14) . . ?
N1 C2 C1 122.79(13) . . ?
C3 C2 C1 118.87(14) . . ?
C4 C3 C2 120.89(16) . . ?
C4 C3 H3 119.6 . . ?
C2 C3 H3 119.6 . . ?
C3 C4 C5 120.58(15) . . ?
C3 C4 H4 119.7 . . ?
C5 C4 H4 119.7 . . ?
C6 C5 C4 120.45(16) . . ?
C6 C5 H5 119.8 . . ?
C4 C5 H5 119.8 . . ?
C5 C6 C1 120.91(15) . . ?
C5 C6 H6 119.5 . . ?
C1 C6 H6 119.5 . . ?
C8 C7 C1 117.33(12) . . ?
C8 C7 C12 123.03(12) . . ?
C1 C7 C12 119.61(12) . . ?
C7 C8 C9 119.11(12) . . ?
C7 C8 C10 122.99(12) . . ?
C9 C8 C10 117.88(12) . . ?
N1 C9 C8 124.66(13) . . ?
N1 C9 C11 117.65(13) . . ?
C8 C9 C11 117.68(13) . . ?
O2 C10 N2 120.20(13) . . ?
O2 C10 C8 125.31(13) . . ?
N2 C10 C8 114.48(12) . . ?
N3 C11 C9 125.19(13) . . ?
N3 C11 H11 117.4 . . ?
C9 C11 H11 117.4 . . ?
C13 C12 C17 118.80(14) . . ?
C13 C12 C7 120.70(14) . . ?
C17 C12 C7 120.49(13) . . ?
C14 C13 C12 120.34(17) . . ?
C14 C13 H13 119.8 . . ?
C12 C13 H13 119.8 . . ?
C15 C14 C13 120.58(17) . . ?
C15 C14 H14 119.7 . . ?
C13 C14 H14 119.7 . . ?
C16 C15 C14 119.61(15) . . ?
C16 C15 H15 120.2 . . ?
C14 C15 H15 120.2 . . ?
C15 C16 C17 120.32(16) . . ?
C15 C16 H16 119.8 . . ?
C17 C16 H16 119.8 . . ?
C16 C17 C12 120.33(15) . . ?
C16 C17 H17 119.8 . . ?
C12 C17 H17 119.8 . . ?
C19 C18 C23 121.11(14) . . ?
C19 C18 N2 118.91(13) . . ?
C23 C18 N2 119.97(13) . . ?
C20 C19 C18 119.77(15) . . ?
C20 C19 H19 120.1 . . ?
C18 C19 H19 120.1 . . ?
C21 C20 C19 120.16(16) . . ?
C21 C20 H20 119.9 . . ?
C19 C20 H20 119.9 . . ?
C22 C21 C20 119.87(15) . . ?
C22 C21 H21 120.1 . . ?
C20 C21 H21 120.1 . . ?
C21 C22 C23 121.58(15) . . ?
C21 C22 H22 119.2 . . ?
C23 C22 H22 119.2 . . ?
C22 C23 C18 117.43(14) . . ?
C22 C23 C24 121.39(14) . . ?
C18 C23 C24 121.12(13) . . ?
C25 C24 C23 126.73(15) . . ?
C25 C24 H24 116.6 . . ?
C23 C24 H24 116.6 . . ?
C24 C25 C26 123.92(16) . . ?
C24 C25 H25 118.0 . . ?
C26 C25 H25 118.0 . . ?
O1 C26 O3 122.63(18) . . ?
O1 C26 C25 124.10(18) . . ?
O3 C26 C25 113.26(15) . . ?
O3 C27 H27A 109.5 . . ?
O3 C27 H27B 109.5 . . ?
H27A C27 H27B 109.5 . . ?
O3 C27 H27C 109.5 . . ?
H27A C27 H27C 109.5 . . ?
H27B C27 H27C 109.5 . . ?

loop_
_geom_bond_atom_site_label_1
_geom_bond_atom_site_label_2
_geom_bond_distance
_geom_bond_site_symmetry_2
_geom_bond_publ_flag
O1 C26 1.199(2) . ?
O2 C10 1.2104(16) . ?
O3 C26 1.336(2) . ?
O3 C27 1.438(2) . ?
N1 C9 1.3258(18) . ?
N1 C2 1.354(2) . ?
N2 N3 1.3796(16) . ?
N2 C10 1.4017(18) . ?
N2 C18 1.4379(18) . ?
N3 C11 1.285(2) . ?
C1 C7 1.4168(19) . ?
C1 C6 1.420(2) . ?
C1 C2 1.429(2) . ?
C2 C3 1.416(2) . ?
C3 C4 1.355(3) . ?
C3 H3 0.9300 . ?
C4 C5 1.404(3) . ?
C4 H4 0.9300 . ?
C5 C6 1.361(2) . ?
C5 H5 0.9300 . ?
C6 H6 0.9300 . ?
C7 C8 1.3898(19) . ?
C7 C12 1.4920(19) . ?
C8 C9 1.4165(19) . ?
C8 C10 1.4747(19) . ?
C9 C11 1.437(2) . ?
C11 H11 0.9300 . ?
C12 C13 1.380(2) . ?
C12 C17 1.385(2) . ?
C13 C14 1.380(2) . ?
C13 H13 0.9300 . ?
C14 C15 1.371(3) . ?
C14 H14 0.9300 . ?
C15 C16 1.368(3) . ?
C15 H15 0.9300 . ?
C16 C17 1.384(2) . ?
C16 H16 0.9300 . ?
C17 H17 0.9300 . ?
C18 C19 1.384(2) . ?
C18 C23 1.398(2) . ?
C19 C20 1.381(2) . ?
C19 H19 0.9300 . ?
C20 C21 1.378(3) . ?
C20 H20 0.9300 . ?
C21 C22 1.376(2) . ?
C21 H21 0.9300 . ?
C22 C23 1.395(2) . ?
C22 H22 0.9300 . ?
C23 C24 1.464(2) . ?
C24 C25 1.324(2) . ?
C24 H24 0.9300 . ?
C25 C26 1.461(2) . ?
C25 H25 0.9300 . ?
C27 H27A 0.9600 . ?
C27 H27B 0.9600 . ?
C27 H27C 0.9600 . ?

loop_
_geom_torsion_atom_site_label_1
_geom_torsion_atom_site_label_2
_geom_torsion_atom_site_label_3
_geom_torsion_atom_site_label_4
_geom_torsion
_geom_torsion_site_symmetry_1
_geom_torsion_site_symmetry_2
_geom_torsion_site_symmetry_3
_geom_torsion_site_symmetry_4
_geom_torsion_publ_flag
C10 N2 N3 C11 9.2(2) . . . . ?
C18 N2 N3 C11 175.82(14) . . . . ?
C9 N1 C2 C3 -179.09(14) . . . . ?
C9 N1 C2 C1 1.9(2) . . . . ?
C7 C1 C2 N1 -4.9(2) . . . . ?
C6 C1 C2 N1 175.76(14) . . . . ?
C7 C1 C2 C3 176.07(14) . . . . ?
C6 C1 C2 C3 -3.3(2) . . . . ?
N1 C2 C3 C4 -177.91(15) . . . . ?
C1 C2 C3 C4 1.2(2) . . . . ?
C2 C3 C4 C5 1.9(3) . . . . ?
C3 C4 C5 C6 -2.8(3) . . . . ?
C4 C5 C6 C1 0.6(3) . . . . ?
C7 C1 C6 C5 -176.90(15) . . . . ?
C2 C1 C6 C5 2.4(2) . . . . ?
C6 C1 C7 C8 -177.36(14) . . . . ?
C2 C1 C7 C8 3.3(2) . . . . ?
C6 C1 C7 C12 0.8(2) . . . . ?
C2 C1 C7 C12 -178.56(13) . . . . ?
C1 C7 C8 C9 0.8(2) . . . . ?
C12 C7 C8 C9 -177.30(13) . . . . ?
C1 C7 C8 C10 -177.42(13) . . . . ?
C12 C7 C8 C10 4.5(2) . . . . ?
C2 N1 C9 C8 2.6(2) . . . . ?
C2 N1 C9 C11 -176.21(14) . . . . ?
C7 C8 C9 N1 -4.0(2) . . . . ?
C10 C8 C9 N1 174.24(14) . . . . ?
C7 C8 C9 C11 174.83(14) . . . . ?
C10 C8 C9 C11 -6.9(2) . . . . ?
N3 N2 C10 O2 162.54(14) . . . . ?
C18 N2 C10 O2 -3.4(2) . . . . ?
N3 N2 C10 C8 -18.5(2) . . . . ?
C18 N2 C10 C8 175.60(12) . . . . ?
C7 C8 C10 O2 13.6(2) . . . . ?
C9 C8 C10 O2 -164.64(15) . . . . ?
C7 C8 C10 N2 -165.34(13) . . . . ?
C9 C8 C10 N2 16.46(19) . . . . ?
N2 N3 C11 C9 2.6(3) . . . . ?
N1 C9 C11 N3 175.72(16) . . . . ?
C8 C9 C11 N3 -3.2(3) . . . . ?
C8 C7 C12 C13 73.2(2) . . . . ?
C1 C7 C12 C13 -104.82(17) . . . . ?
C8 C7 C12 C17 -108.09(17) . . . . ?
C1 C7 C12 C17 73.90(18) . . . . ?
C17 C12 C13 C14 0.5(3) . . . . ?
C7 C12 C13 C14 179.27(16) . . . . ?
C12 C13 C14 C15 0.5(3) . . . . ?
C13 C14 C15 C16 -0.6(3) . . . . ?
C14 C15 C16 C17 -0.5(3) . . . . ?
C15 C16 C17 C12 1.5(2) . . . . ?
C13 C12 C17 C16 -1.5(2) . . . . ?
C7 C12 C17 C16 179.72(13) . . . . ?
N3 N2 C18 C19 -46.80(19) . . . . ?
C10 N2 C18 C19 120.63(16) . . . . ?
N3 N2 C18 C23 132.24(14) . . . . ?
C10 N2 C18 C23 -60.33(19) . . . . ?
C23 C18 C19 C20 2.0(2) . . . . ?
N2 C18 C19 C20 -179.01(14) . . . . ?
C18 C19 C20 C21 0.7(3) . . . . ?
C19 C20 C21 C22 -1.8(3) . . . . ?
C20 C21 C22 C23 0.3(3) . . . . ?
C21 C22 C23 C18 2.3(2) . . . . ?
C21 C22 C23 C24 -174.75(15) . . . . ?
C19 C18 C23 C22 -3.4(2) . . . . ?
N2 C18 C23 C22 177.58(13) . . . . ?
C19 C18 C23 C24 173.65(14) . . . . ?
N2 C18 C23 C24 -5.4(2) . . . . ?
C22 C23 C24 C25 -21.1(2) . . . . ?
C18 C23 C24 C25 161.97(16) . . . . ?
C23 C24 C25 C26 -177.16(15) . . . . ?
C27 O3 C26 O1 -2.8(3) . . . . ?
C27 O3 C26 C25 176.20(16) . . . . ?
C24 C25 C26 O1 159.78(19) . . . . ?
C24 C25 C26 O3 -19.2(2) . . . . ?
